data_2003831
loop_
_publ_author_name
'Ohba, S.'
'Fujita, T.'
'Bernal, I.'

_publ_section_title
;
 Phase Transition of Hexaamminechromium(III) Pentachlorocuprate(II)
;
_journal_issue 8
_journal_name_full 'Acta Crystallographica Section C'
_journal_page_first 1481
_journal_page_last 1483
_journal_paper_doi 10.1107/S0108270195001521
_journal_volume 51
_journal_year 1995
_chemical_compound_source synthesis
_chemical_formula_moiety 'H18 Cr1 N6 , Cl5 Cu'
_chemical_formula_sum 'Cl5 Cr Cu H18 N6'
_chemical_formula_weight 395.0
_symmetry_cell_setting cubic
_symmetry_space_group_name_Hall '-F 4ud 2vw 3'
_symmetry_space_group_name_H-M 'F d -3 c'
_atom_type_scat_source IntTabIV
_cell_angle_alpha 90
_cell_angle_beta 90
_cell_angle_gamma 90
_cell_formula_units_Z 32
_cell_length_a 22.288(2)
_cell_length_b 22.288(2)
_cell_length_c 22.288(2)
_cell_measurement_reflns_used 12
_cell_measurement_temperature 295
_cell_measurement_theta_max 15
_cell_measurement_theta_min 10
_cell_volume 11071.7(17)
_diffrn_measurement_device 'Rigaku AFC-5'
_diffrn_measurement_method \q-2\q
_diffrn_radiation_type MoK\a
_diffrn_radiation_wavelength 0.71073
_diffrn_reflns_av_R_equivalents 0.034
_diffrn_reflns_limit_h_max 31
_diffrn_reflns_limit_h_min 0
_diffrn_reflns_limit_k_max 31
_diffrn_reflns_limit_k_min 0
_diffrn_reflns_limit_l_max 31
_diffrn_reflns_limit_l_min 0
_diffrn_reflns_number 4004
_diffrn_reflns_theta_max 30.0
_diffrn_standards_decay_% 4
_diffrn_standards_interval_count 100
_diffrn_standards_number 5
_exptl_absorpt_coefficient_mu 3.26
_exptl_absorpt_correction_T_max 0.525
_exptl_absorpt_correction_T_min 0.489
_exptl_absorpt_correction_type integration
_exptl_crystal_colour orange
_exptl_crystal_density_diffrn 1.90
_exptl_crystal_description prism
_exptl_crystal_size_max 0.25
_exptl_crystal_size_mid 0.25
_exptl_crystal_size_min 0.25
_refine_diff_density_max 0.5
_refine_diff_density_min -0.4
_refine_ls_extinction_coef 7.4E4(2)
_refine_ls_extinction_method 'Type 1 Gaussian (Becker & Coppens, 1975)'
_refine_ls_goodness_of_fit_obs 1.82
_refine_ls_hydrogen_treatment refall
_refine_ls_number_parameters 35
_refine_ls_number_reflns 345
_refine_ls_R_factor_obs 0.030
_refine_ls_shift/esd_max 0.02
_refine_ls_structure_factor_coef F
_refine_ls_weighting_details 'w = 1/[\s^2^(|Fo|)+(0.015|Fo|)^2^]'
_refine_ls_weighting_scheme calc
_refine_ls_wR_factor_obs 0.031
_reflns_number_observed 345
_reflns_number_total 859
_reflns_observed_criterion |Fo|>3\s(|Fo|)
_cod_data_source_file oh1078.cif
_cod_data_source_block I
_cod_depositor_comments
;
The following automatic conversions were performed:

'_refine_ls_weighting_scheme' value '1/[\s^2^(|Fo|)+(0.015|Fo|)^2^]'
was changed to 'calc'. New tag '_refine_ls_weighting_details' was
created. The value of the new tag was set to 'w =
1/[\s^2^(|Fo|)+(0.015|Fo|)^2^]'.

Automatic conversion script
Id: cif_fix_values 3143 2015-03-26 13:38:13Z robertas 
;
_cod_original_cell_volume 11072.0(10)
_cod_original_formula_sum 'H18 Cl5 Cr1 Cu1 N6'
_cod_database_code 2003831

loop_
_atom_site_label
_atom_site_fract_x
_atom_site_fract_y
_atom_site_fract_z
_atom_site_B_iso_or_equiv
Cu .25 .25 .25 2.17(1)
Cr .0 .0 .0 1.47(1)
Cl(1) .19040(3) .19040 .19040 2.53(1)
Cl(2) .25 .07603(3) -.07603 4.52(3)
N .07136(12) .05142(15) -.03040(13) 2.52(7)
H(1) 0.062(2) 0.084(2) -0.035(2) 7.2(13)
H(2) 0.082(2) 0.039(2) -0.064(2) 6.0(10)
H(3) 0.099(2) 0.049(2) -0.007(1) 5.9(11)

loop_
_geom_angle_atom_site_label_1
_geom_angle_atom_site_label_2
_geom_angle_atom_site_label_3
_geom_angle_site_symmetry_1
_geom_angle_site_symmetry_3
_geom_angle
_geom_angle_publ_flag
Cl(1) Cu Cl(1) . 3 180.0 yes
Cl(1) Cu Cl(2) . 2 90.0 yes
Cl(2) Cu Cl(2) 2 4 120.0 yes
N Cr N . 6 90.40(10) yes
Cr N H(1) . . 111(3) no
Cr N H(2) . . 109(3) no
Cr N H(3) . . 109(3) no
H(1) N H(2) . . 105(5) no
H(1) N H(3) . . 111(4) no
H(2) N H(3) . . 109(4) no

loop_
_geom_bond_atom_site_label_1
_geom_bond_atom_site_label_2
_geom_bond_site_symmetry_2
_geom_bond_distance
_geom_bond_publ_flag
Cu Cl(1) . 2.3010(10) yes
Cu Cl(2) 2 2.3970(10) yes
Cr N . 2.074(3) yes
N H(1) . 0.76(4) no
N H(2) . 0.83(4) no
N H(3) . 0.81(4) no
